data_2103906
loop_
_publ_author_name
'Pinheiro, Carlos Bas\'ilio'
'Gardon, Manuel'
'Chapuis, Gervais'

_publ_section_title
;
 Structural changes of hexamethylenetetramine and undecanedioic acid
 co-crystal (HMT-C11) as a function of the temperature
;
_journal_issue 3
_journal_name_full 'Acta Crystallographica Section B'
_journal_page_first 416
_journal_page_last 427
_journal_paper_doi 10.1107/S0108768103007754
_journal_volume 59
_journal_year 2003
_chemical_formula_sum 'C17 H32 N4 O4'
_chemical_formula_weight 356.47
_chemical_name_systematic
;
 ?
;
_space_group_IT_number 63
_symmetry_cell_setting orthorhombic
_symmetry_space_group_name_Hall '-B 2b 2'
_symmetry_space_group_name_H-M 'B m m b'
_atom_sites_solution_hydrogens geom
_atom_sites_solution_primary direct
_atom_sites_solution_secondary difmap
_audit_creation_method SHELXL-97
_cell_angle_alpha 90.00
_cell_angle_beta 90.00
_cell_angle_gamma 90.00
_cell_formula_units_Z 4
_cell_length_a 9.3593(19)
_cell_length_b 29.257(6)
_cell_length_c 7.2982(15)
_cell_measurement_reflns_used 3000
_cell_measurement_temperature 323(2)
_cell_measurement_theta_max 25
_cell_measurement_theta_min 3.54
_cell_volume 1998.4(7)
_computing_cell_refinement 'kM4 - Oxford Diffraction'
_computing_data_collection 'kM4 - Oxford Diffraction'
_computing_data_reduction Xprep
_computing_molecular_graphics XP
_computing_structure_refinement 'SHELXL-97 (Sheldrick, 1997)'
_computing_structure_solution 'SHELXS-97 (Sheldrick, 1990)'
_diffrn_ambient_temperature 323(2)
_diffrn_measured_fraction_theta_full 0.998
_diffrn_measured_fraction_theta_max 0.998
_diffrn_measurement_device_type 'Oxford CCD'
_diffrn_measurement_method oscillation
_diffrn_radiation_monochromator graphite
_diffrn_radiation_source 'fine-focus sealed tube'
_diffrn_radiation_type MoK\a
_diffrn_radiation_wavelength 0.71073
_diffrn_reflns_av_R_equivalents 0.1360
_diffrn_reflns_av_sigmaI/netI 0.0351
_diffrn_reflns_limit_h_max 11
_diffrn_reflns_limit_h_min -10
_diffrn_reflns_limit_k_max 34
_diffrn_reflns_limit_k_min -34
_diffrn_reflns_limit_l_max 8
_diffrn_reflns_limit_l_min -8
_diffrn_reflns_number 10013
_diffrn_reflns_theta_full 25.00
_diffrn_reflns_theta_max 25.00
_diffrn_reflns_theta_min 3.54
_exptl_absorpt_coefficient_mu 0.085
_exptl_absorpt_correction_type none
_exptl_crystal_colour transparent
_exptl_crystal_density_diffrn 1.185
_exptl_crystal_density_method 'not measured'
_exptl_crystal_description platelets
_exptl_crystal_F_000 776
_exptl_crystal_size_max 0.5
_exptl_crystal_size_mid 0.45
_exptl_crystal_size_min 0.5
_refine_diff_density_max 0.144
_refine_diff_density_min -0.129
_refine_ls_extinction_coef 0.0029(2)
_refine_ls_extinction_expression Fc^*^=kFc[1+0.001xFc^2^\l^3^/sin(2\q)]^-1/4^
_refine_ls_extinction_method SHELXL
_refine_ls_goodness_of_fit_ref 1.193
_refine_ls_hydrogen_treatment mixed
_refine_ls_matrix_type full
_refine_ls_number_parameters 107
_refine_ls_number_reflns 958
_refine_ls_number_restraints 1
_refine_ls_restrained_S_all 1.193
_refine_ls_R_factor_all 0.0857
_refine_ls_R_factor_gt 0.0727
_refine_ls_shift/su_max 0.043
_refine_ls_shift/su_mean 0.000
_refine_ls_structure_factor_coef Fsqd
_refine_ls_weighting_details 'calc w=1/[\s^2^(Fo^2^)+(0.1351P)^2^+0.2969P] where P=(Fo^2^+2Fc^2^)/3'
_refine_ls_weighting_scheme calc
_refine_ls_wR_factor_gt 0.2296
_refine_ls_wR_factor_ref 0.2438
_reflns_number_gt 741
_reflns_number_total 958
_reflns_threshold_expression >2sigma(I)
_cod_data_source_file na0146.cif
_cod_data_source_block 324K
_cod_original_sg_symbol_H-M Bmmb
_cod_database_code 2103906
_cod_database_fobs_code 2103906

loop_
_symmetry_equiv_pos_as_xyz
'x, y, z'
'-x, y+1/2, -z'
'-x, -y+1/2, z'
'x, -y, -z'
'x+1/2, y, z+1/2'
'-x+1/2, y+1/2, -z+1/2'
'-x+1/2, -y+1/2, z+1/2'
'x+1/2, -y, -z+1/2'
'-x, -y, -z'
'x, -y-1/2, z'
'x, y-1/2, -z'
'-x, y, z'
'-x+1/2, -y, -z+1/2'
'x+1/2, -y-1/2, z+1/2'
'x+1/2, y-1/2, -z+1/2'
'-x+1/2, y, z+1/2'

loop_
_atom_site_label
_atom_site_fract_x
_atom_site_fract_y
_atom_site_fract_z
_atom_site_U_iso_or_equiv
_atom_site_adp_type
_atom_site_calc_flag
_atom_site_refinement_flags
_atom_site_occupancy
_atom_site_type_symbol
C1 0.5000 0.371596(11) 0.80134(5) 0.09573(10) Uani d S 1 C
C2 0.42607(4) 0.404443(15) 0.93067(6) 0.09901(14) Uani d P 0.50 C
H2A 0.3878 0.4299 0.8608 0.119 Uiso calc PR 0.50 H
H2B 0.3466 0.3889 0.9892 0.119 Uiso calc PR 0.50 H
C3 0.52513(5) 0.422557(11) 1.07573(5) 0.09726(14) Uani d P 0.50 C
H3A 0.5988 0.4410 1.0185 0.117 Uiso calc PR 0.50 H
H3B 0.5713 0.3972 1.1374 0.117 Uiso calc PR 0.50 H
C4 0.44503(5) 0.451433(16) 1.21617(6) 0.11112(18) Uani d P 0.50 C
H4A 0.3931 0.4752 1.1515 0.133 Uiso calc PR 0.50 H
H4B 0.3752 0.4322 1.2769 0.133 Uiso calc PR 0.50 H
C5 0.53681(4) 0.473711(14) 1.36043(6) 0.10317(19) Uani d P 0.50 C
H5B 0.5919 0.4503 1.4225 0.124 Uiso calc PR 0.50 H
H5A 0.6037 0.4943 1.3010 0.124 Uiso calc PR 0.50 H
C6 0.45305(7) 0.5000 1.5000 0.1168(3) Uani d SP 0.50 C
H6A 0.3916 0.5213 1.4355 0.140 Uiso calc PR 0.25 H
H6B 0.3916 0.4787 1.5645 0.140 Uiso calc PR 0.25 H
O2A 0.60501(6) 0.35606(3) 0.79683(10) 0.1952(3) Uani d P 0.33320(10) O
O2B 0.55348(8) 0.34038(3) 0.87000(10) 0.1106(3) Uani d P 0.16720(10) O
O1 0.41227(4) 0.363430(13) 0.65917(5) 0.13111(13) Uani d P 0.50 O
H1 0.4484 0.3442 0.5917 0.197 Uiso calc PR 0.50 H
N1 0.5000 0.291349(7) 0.44775(3) 0.07734(7) Uani d S 1 N
N2 0.36998(2) 0.2500 0.21342(3) 0.08721(8) Uani d S 1 N
CC 0.37194(2) 0.289798(8) 0.32924(3) 0.09373(7) Uani d . 1 C
HCA 0.2871 0.2899 0.4055 0.112 Uiso calc R 1 H
HCB 0.3695 0.3170 0.2533 0.112 Uiso calc R 1 H
CD 0.5000 0.2500 0.10196(5) 0.09886(16) Uani d S 1 C
HDB 0.5000 0.2768 0.0237 0.119 Uiso calc SPR 0.50 H
HDA 0.5000 0.2232 0.0237 0.119 Uiso calc SPR 0.50 H
CE 0.5000 0.2500 0.56189(4) 0.07275(11) Uani d S 1 C
HEA 0.4161 0.2500 0.6400 0.087 Uiso calc SPR 0.50 H
HEB 0.5839 0.2500 0.6400 0.087 Uiso calc SPR 0.50 H

loop_
_atom_site_aniso_label
_atom_site_aniso_U_11
_atom_site_aniso_U_22
_atom_site_aniso_U_33
_atom_site_aniso_U_12
_atom_site_aniso_U_13
_atom_site_aniso_U_23
C1 0.1044(2) 0.08211(16) 0.10072(18) 0.000 0.000 -0.01110(16)
C2 0.1071(3) 0.0808(2) 0.1091(3) 0.02006(19) -0.0095(2) -0.0186(2)
C3 0.0912(3) 0.0892(2) 0.1114(2) -0.0004(2) -0.0037(2) -0.01360(19)
C4 0.1125(4) 0.0992(3) 0.1216(3) 0.00641(19) -0.0017(3) -0.0313(2)
C5 0.1032(5) 0.0908(2) 0.1155(2) 0.00305(19) -0.0017(2) -0.0155(2)
C6 0.1155(7) 0.1128(4) 0.1220(4) 0.000 0.000 -0.0441(3)
O2A 0.1135(3) 0.3100(6) 0.1620(4) 0.1112(3) -0.0175(3) -0.0893(4)
O2B 0.1308(6) 0.1083(4) 0.0928(4) 0.0791(3) -0.0061(4) -0.0233(4)
O1 0.1395(2) 0.1295(2) 0.1243(2) 0.03303(18) -0.0331(2) -0.0308(2)
N1 0.07649(12) 0.08541(13) 0.07013(11) 0.000 0.000 -0.00442(11)
N2 0.05588(11) 0.14328(18) 0.06247(10) 0.000 -0.00861(9) 0.000
CC 0.06907(10) 0.12585(14) 0.08627(11) 0.02730(10) -0.00174(9) 0.01482(11)
CD 0.0822(2) 0.1614(4) 0.05297(17) 0.000 0.000 0.000
CE 0.06181(17) 0.1045(2) 0.05197(15) 0.000 0.000 0.000

loop_
_atom_type_symbol
_atom_type_description
_atom_type_scat_dispersion_real
_atom_type_scat_dispersion_imag
_atom_type_scat_source
C C 0.0033 0.0016 'International Tables Vol C Tables 4.2.6.8 and 6.1.1.4'
H H 0.0000 0.0000 'International Tables Vol C Tables 4.2.6.8 and 6.1.1.4'
N N 0.0061 0.0033 'International Tables Vol C Tables 4.2.6.8 and 6.1.1.4'
O O 0.0106 0.0060 'International Tables Vol C Tables 4.2.6.8 and 6.1.1.4'

loop_
_geom_angle_atom_site_label_1
_geom_angle_atom_site_label_2
_geom_angle_atom_site_label_3
_geom_angle_site_symmetry_1
_geom_angle_site_symmetry_3
_geom_angle
O2A C1 O2A 12_655 . 130.24(9)
O2A C1 O2B 12_655 12_655 44.66(5)
O2A C1 O2B . 12_655 94.27(6)
O2A C1 O2B 12_655 . 94.27(6)
O2A C1 O2B . . 44.66(5)
O2B C1 O2B 12_655 . 51.33(7)
O2A C1 O1 12_655 . 49.31(4)
O2A C1 O1 . . 117.13(5)
O2B C1 O1 12_655 . 85.97(4)
O2B C1 O1 . . 117.30(5)
O2A C1 O1 12_655 12_655 117.13(5)
O2A C1 O1 . 12_655 49.31(4)
O2B C1 O1 12_655 12_655 117.30(5)
O2B C1 O1 . 12_655 85.97(4)
O1 C1 O1 . 12_655 75.28(4)
O2A C1 C2 12_655 12_655 134.41(5)
O2A C1 C2 . 12_655 82.57(5)
O2B C1 C2 12_655 12_655 115.41(5)
O2B C1 C2 . 12_655 91.91(5)
O1 C1 C2 . 12_655 150.78(3)
O1 C1 C2 12_655 12_655 108.34(3)
O2A C1 C2 12_655 . 82.57(5)
O2A C1 C2 . . 134.41(5)
O2B C1 C2 12_655 . 91.91(5)
O2B C1 C2 . . 115.41(5)
O1 C1 C2 . . 108.34(3)
O1 C1 C2 12_655 . 150.78(3)
C2 C1 C2 12_655 . 54.38(4)
C3 C2 C1 . . 112.38(3)
C2 C3 C4 . . 111.43(4)
C5 C4 C3 . . 115.40(4)
C6 C5 C4 . . 113.51(4)
C5 C6 C5 4_568 . 116.89(5)
O2B O2A O1 . 12_655 128.90(9)
O2B O2A C1 . . 72.17(7)
O1 O2A C1 12_655 . 78.54(5)
O2B O2A O2B . 12_655 30.19(6)
O1 O2A O2B 12_655 12_655 103.39(5)
C1 O2A O2B . 12_655 44.58(4)
O2B O2A C2 . 12_655 89.52(8)
O1 O2A C2 12_655 12_655 110.28(6)
C1 O2A C2 . 12_655 59.41(4)
O2B O2A C2 12_655 12_655 83.91(4)
O2A O2B O2B . 12_655 124.42(6)
O2A O2B C1 . . 63.17(7)
O2B O2B C1 12_655 . 64.34(4)
O2A O2B O2A . 12_655 99.03(9)
O2B O2B O2A 12_655 12_655 25.39(4)
C1 O2B O2A . 12_655 41.15(4)
O2A O2B O1 . 12_655 28.25(5)
O2B O2B O1 12_655 12_655 100.80(3)
C1 O2B O1 . 12_655 51.65(4)
O2A O2B O1 12_655 12_655 76.50(4)
CE N1 CC . . 107.846(16)
CE N1 CC . 12_655 107.842(16)
CC N1 CC . 12_655 108.29(3)
CC N2 CC 10_565 . 108.03(3)
CC N2 CD 10_565 . 108.413(15)
CC N2 CD . . 108.412(15)
N2 CC N1 . . 112.256(19)
N2 CD N2 . 3_655 112.48(3)
N1 CE N1 . 10_565 110.90(3)

loop_
_geom_bond_atom_site_label_1
_geom_bond_atom_site_label_2
_geom_bond_site_symmetry_2
_geom_bond_distance
C1 O2A 12_655 1.0834(6)
C1 O2A . 1.0834(6)
C1 O2B 12_655 1.1557(8)
C1 O2B . 1.1557(8)
C1 O1 . 1.3446(5)
C1 O1 12_655 1.3446(5)
C1 C2 12_655 1.5143(6)
C1 C2 . 1.5143(6)
C2 C3 . 1.5037(6)
C3 C4 . 1.5252(6)
C4 C5 . 1.5070(7)
C5 C6 . 1.4978(6)
C6 C5 4_568 1.4978(6)
O2A O2B . 0.8533(10)
O2A O1 12_655 1.0402(8)
O2A O2B 12_655 1.6418(10)
O2A C2 12_655 1.7443(9)
O2B O2B 12_655 1.0010(14)
O2B O2A 12_655 1.6418(10)
O2B O1 12_655 1.7102(9)
N1 CE . 1.4688(4)
N1 CC . 1.4788(3)
N1 CC 12_655 1.4788(3)
N2 CC 10_565 1.4388(3)
N2 CC . 1.4389(3)
N2 CD . 1.4638(4)
CD N2 3_655 1.4638(4)
CE N1 10_565 1.4688(4)

loop_
_geom_hbond_atom_site_label_D
_geom_hbond_atom_site_label_H
_geom_hbond_atom_site_label_A
_geom_hbond_site_symmetry_A
_geom_hbond_distance_DH
_geom_hbond_distance_HA
_geom_hbond_distance_DA
_geom_hbond_angle_DHA
O1 H1 N1 . 0.82 1.93 2.7390(6) 168.1
CC HCA O2A 5_454 0.97 2.70 3.1710(8) 110.5
CC HCA O2B 5_454 0.97 2.65 3.3410(9) 128.3
CD HDB O2B 1_554 0.97 2.23 3.1794(9) 166.1
C2 H2B O1 16 0.97 2.82 3.7747(8) 167.2
CC HCA N2 7 0.97 2.93 3.7873(6) 148.3
CE HEB N2 5 0.97 2.73 3.6350(7) 155.3

loop_
_geom_torsion_atom_site_label_1
_geom_torsion_atom_site_label_2
_geom_torsion_atom_site_label_3
_geom_torsion_atom_site_label_4
_geom_torsion_site_symmetry_1
_geom_torsion_site_symmetry_2
_geom_torsion_site_symmetry_3
_geom_torsion_site_symmetry_4
_geom_torsion
C3 C2 C1 O1 . . . . -169.36(3)
C3 C2 C1 O2A . . . . 6.38(8)
C3 C2 C1 O2B . . . . 56.81(5)
C1 C2 C3 C4 . . . . -173.88(3)
C2 C3 C4 C5 . . . . -176.14(4)
C3 C4 C5 C6 . . . . -177.46(3)
C4 C5 C6 C5 . . . 4_568 -175.26(4)
C5 C6 C5 C4 . . 4_568 4_568 -175.26(4)
C6 C5 C4 C3 . 4_568 4_568 4_568 -177.46(3)
C5 C4 C3 C2 4_568 4_568 4_568 4_568 -176.14(4)
C4 C3 C2 C1 4_568 4_568 4_568 4_568 -173.88(3)
